data_7117281
loop_
_publ_author_name
'Jin-Miao Tian'
'Yong-Hai Yuan'
'Yong-Qiang Tu'
'Fu-Min Zhang'
'Xiao-Bo Zhang'
'Shi-Heng Zhang'
'Shao-Hua Wang'
'Xiao-Ming Zhang'

_publ_section_title
;
 The design of a spiro-pyrrolidine organocatalyst and its application to
 catalytic asymmetric Michael addition for the construction of all-carbon
 quaternary centers
;
_journal_name_full Chem.Commun.
_journal_page_first 9979
_journal_paper_doi 10.1039/C5cc02765A
_journal_volume 51
_journal_year 2015
_chemical_absolute_configuration none
_chemical_formula_moiety 'C15 H21 N O3 S'
_chemical_formula_sum 'C15 H21 N O3 S'
_chemical_formula_weight 295.39
_chemical_name_systematic
;
 ?
;
_space_group_crystal_system orthorhombic
_space_group_IT_number 19
_space_group_name_Hall 'P 2ac 2ab'
_space_group_name_H-M_alt 'P 21 21 21'
_symmetry_space_group_name_Hall 'P 2ac 2ab'
_symmetry_space_group_name_H-M 'P 21 21 21'
_atom_sites_solution_hydrogens geom
_atom_sites_solution_primary direct
_audit_creation_date 2014-06-27
_audit_creation_method
;
Olex2 1.2
(compiled 2014.06.26 svn.r2951 for OlexSys, GUI svn.r4855)
;
_audit_update_record
;
2014-09-01 deposited with the CCDC.
2015-05-11 downloaded from the CCDC.
;
_cell_angle_alpha 90
_cell_angle_beta 90
_cell_angle_gamma 90
_cell_formula_units_Z 4
_cell_length_a 7.89498(15)
_cell_length_b 11.4535(2)
_cell_length_c 16.5401(3)
_cell_measurement_reflns_used 3240
_cell_measurement_temperature 293(2)
_cell_measurement_theta_max 70.3520
_cell_measurement_theta_min 6.5880
_cell_volume 1495.64(5)
_computing_cell_refinement
;
CrysAlisPro, Agilent Technologies,
Version 1.171.36.28 (release 01-02-2013 CrysAlis171 .NET)
(compiled Feb  1 2013,16:14:44)
;
_computing_data_collection
;
CrysAlisPro, Agilent Technologies,
Version 1.171.36.28 (release 01-02-2013 CrysAlis171 .NET)
(compiled Feb  1 2013,16:14:44)
;
_computing_data_reduction
;
CrysAlisPro, Agilent Technologies,
Version 1.171.36.28 (release 01-02-2013 CrysAlis171 .NET)
(compiled Feb  1 2013,16:14:44)
;
_computing_molecular_graphics 'Olex2 (Dolomanov et al., 2009)'
_computing_publication_material 'Olex2 (Dolomanov et al., 2009)'
_computing_structure_refinement 'ShelXL (Sheldrick, 2008)'
_computing_structure_solution 'ShelXS (Sheldrick, 2008)'
_diffrn_ambient_temperature 293(2)
_diffrn_detector_area_resol_mean 16.0733
_diffrn_measured_fraction_theta_full 0.990
_diffrn_measured_fraction_theta_max 0.985
_diffrn_measurement_details
;
  1 omega  -79.00  -53.00   1.0000    1.0000
omega____ theta____ kappa____ phi______ frames
    -        0.0000  178.0000  -60.0000 26

  2 omega  -64.00  -34.00   1.0000    1.0000
omega____ theta____ kappa____ phi______ frames
    -        0.0000  178.0000  -90.0000 30

  3 omega  -79.00  -34.00   1.0000    1.0000
omega____ theta____ kappa____ phi______ frames
    -        0.0000  178.0000  120.0000 45

  4 omega   12.00   75.00   1.0000    1.0000
omega____ theta____ kappa____ phi______ frames
    -       56.0000  -57.0000 -120.0000 63

  5 omega   -9.00   82.00   1.0000    1.0000
omega____ theta____ kappa____ phi______ frames
    -       56.0000  -38.0000   90.0000 91

  6 omega   69.00   95.00   1.0000    1.0000
omega____ theta____ kappa____ phi______ frames
    -       56.0000 -125.0000  -60.0000 26

  7 omega   84.00  125.00   1.0000    1.0000
omega____ theta____ kappa____ phi______ frames
    -       56.0000   77.0000 -120.0000 41

  8 omega   23.00   68.00   1.0000    1.0000
omega____ theta____ kappa____ phi______ frames
    -       56.0000   77.0000 -120.0000 45

  9 omega    6.00   62.00   1.0000    1.0000
omega____ theta____ kappa____ phi______ frames
    -       56.0000  -99.0000   30.0000 56

 10 omega   53.00   90.00   1.0000    1.0000
omega____ theta____ kappa____ phi______ frames
    -      112.0000  -38.0000   30.0000 37

 11 omega   58.00   88.00   1.0000    1.0000
omega____ theta____ kappa____ phi______ frames
    -      112.0000  -38.0000   60.0000 30

 12 omega   38.00   72.00   1.0000    1.0000
omega____ theta____ kappa____ phi______ frames
    -      112.0000  -25.0000    0.0000 34

 13 omega   47.00   89.00   1.0000    1.0000
omega____ theta____ kappa____ phi______ frames
    -      112.0000  -38.0000 -150.0000 42

 14 omega   38.00   93.00   1.0000    1.0000
omega____ theta____ kappa____ phi______ frames
    -      112.0000  -25.0000  -90.0000 55

 15 omega  150.00  176.00   1.0000    1.0000
omega____ theta____ kappa____ phi______ frames
    -      112.0000   25.0000   60.0000 26

 16 omega   80.00  127.00   1.0000    1.0000
omega____ theta____ kappa____ phi______ frames
    -      112.0000   25.0000   60.0000 47

 17 omega   42.00  116.00   1.0000    1.0000
omega____ theta____ kappa____ phi______ frames
    -      112.0000 -111.0000 -150.0000 74

 18 omega   76.00  113.00   1.0000    1.0000
omega____ theta____ kappa____ phi______ frames
    -      112.0000 -111.0000    0.0000 37

 19 omega   49.00   75.00   1.0000    1.0000
omega____ theta____ kappa____ phi______ frames
    -      112.0000  -25.0000 -120.0000 26

 20 omega   69.00   94.00   1.0000    1.0000
omega____ theta____ kappa____ phi______ frames
    -      112.0000  -25.0000   60.0000 25

 21 omega  135.00  177.00   1.0000    1.0000
omega____ theta____ kappa____ phi______ frames
    -      112.0000   50.0000   30.0000 42
;
_diffrn_measurement_device_type 'SuperNova, Dual, Cu at zero, Eos'
_diffrn_measurement_method '\w scans'
_diffrn_orient_matrix_UB_11 0.0727963000
_diffrn_orient_matrix_UB_12 0.1094763000
_diffrn_orient_matrix_UB_13 -0.0415429000
_diffrn_orient_matrix_UB_21 -0.1190688000
_diffrn_orient_matrix_UB_22 -0.0196283000
_diffrn_orient_matrix_UB_23 -0.0724847000
_diffrn_orient_matrix_UB_31 -0.1362170000
_diffrn_orient_matrix_UB_32 0.0756842000
_diffrn_orient_matrix_UB_33 0.0412613000
_diffrn_radiation_monochromator mirror
_diffrn_radiation_type CuK\a
_diffrn_radiation_wavelength 1.54184
_diffrn_reflns_av_R_equivalents 0.0238
_diffrn_reflns_av_unetI/netI 0.0297
_diffrn_reflns_laue_measured_fraction_full 0.990
_diffrn_reflns_laue_measured_fraction_max 0.985
_diffrn_reflns_limit_h_max 6
_diffrn_reflns_limit_h_min -9
_diffrn_reflns_limit_k_max 13
_diffrn_reflns_limit_k_min -13
_diffrn_reflns_limit_l_max 20
_diffrn_reflns_limit_l_min -17
_diffrn_reflns_number 5018
_diffrn_reflns_point_group_measured_fraction_full 0.990
_diffrn_reflns_point_group_measured_fraction_max 0.977
_diffrn_reflns_theta_full 67.684
_diffrn_reflns_theta_max 70.482
_diffrn_reflns_theta_min 6.602
_diffrn_source 'SuperNova (Cu) X-ray Source'
_exptl_absorpt_coefficient_mu 1.984
_exptl_absorpt_correction_T_max 1.00000
_exptl_absorpt_correction_T_min 0.58961
_exptl_absorpt_correction_type multi-scan
_exptl_absorpt_process_details
;
CrysAlisPro, Agilent Technologies,
Version 1.171.36.28 (release 01-02-2013 CrysAlis171 .NET)
(compiled Feb  1 2013,16:14:44)
Empirical absorption correction using spherical harmonics,
 implemented in SCALE3 ABSPACK scaling algorithm.
;
_exptl_crystal_colour 'clear light colourless'
_exptl_crystal_density_diffrn 1.312
_exptl_crystal_description block
_exptl_crystal_F_000 632
_exptl_crystal_size_max 0.35
_exptl_crystal_size_mid 0.29
_exptl_crystal_size_min 0.23
_refine_diff_density_max 0.238
_refine_diff_density_min -0.314
_refine_diff_density_rms 0.042
_refine_ls_abs_structure_details
;
 Flack x determined using 1086 quotients [(I+)-(I-)]/[(I+)+(I-)]
 (Parsons and Flack (2004), Acta Cryst. A60, s61).
;
_refine_ls_abs_structure_Flack 0.030(11)
_refine_ls_extinction_coef 0.021(3)
_refine_ls_extinction_expression Fc^*^=kFc[1+0.001xFc^2^\l^3^/sin(2\q)]^-1/4^
_refine_ls_extinction_method SHELXL
_refine_ls_goodness_of_fit_ref 1.058
_refine_ls_hydrogen_treatment constr
_refine_ls_matrix_type full
_refine_ls_number_parameters 184
_refine_ls_number_reflns 2795
_refine_ls_number_restraints 0
_refine_ls_restrained_S_all 1.058
_refine_ls_R_factor_all 0.0432
_refine_ls_R_factor_gt 0.0421
_refine_ls_shift/su_max 0.000
_refine_ls_shift/su_mean 0.000
_refine_ls_structure_factor_coef Fsqd
_refine_ls_weighting_details
;
 w=1/[\s^2^(Fo^2^)+(0.0834P)^2^+0.0873P]
 where P=(Fo^2^+2Fc^2^)/3
;
_refine_ls_weighting_scheme calc
_refine_ls_wR_factor_gt 0.1162
_refine_ls_wR_factor_ref 0.1183
_reflns_Friedel_coverage 0.711
_reflns_friedel_fraction_full 0.990
_reflns_friedel_fraction_max 0.967
_reflns_number_gt 2695
_reflns_number_total 2795
_reflns_threshold_expression 'I > 2\s(I)'
_cod_data_source_file c5cc02765a2.cif
_cod_data_source_block tianxm0626
_cod_database_code 7117281
_shelxl_version_number 2013-2
_shelx_space_group_comment
;
The symmetry employed for this shelxl refinement is uniquely defined
by the following loop, which should always be used as a source of
symmetry information in preference to the above space-group names.
They are only intended as comments.
;
_reflns_odcompleteness_completeness 99.05
_reflns_odcompleteness_iscentric 1
_reflns_odcompleteness_theta 66.97
_olex2_refinement_description
;
1. Fixed Uiso
 At 1.2 times of:
  All C(H) groups, All C(H,H) groups
 At 1.5 times of:
  All C(H,H,H) groups, All O(H) groups
2.a Ternary CH refined with riding coordinates:
 C8(H8)
2.b Secondary CH2 refined with riding coordinates:
 C1(H1A,H1B), C2(H2A,H2B), C3(H3A,H3B), C5(H5A,H5B), C6(H6A,H6B), C7(H7A,H7B)
2.c Aromatic/amide H refined with riding coordinates:
 C10(H10), C11(H11), C13(H13), C14(H14)
2.d Idealised Me refined as rotating group:
 C15(H15A,H15B,H15C)
2.e Idealised tetrahedral OH refined as rotating group:
 O1(H1)
;
_olex2_submission_special_instructions 'No special instructions were received'

loop_
_space_group_symop_operation_xyz
'x, y, z'
'-x+1/2, -y, z+1/2'
'x+1/2, -y+1/2, -z'
'-x, y+1/2, -z+1/2'

loop_
_atom_site_label
_atom_site_type_symbol
_atom_site_fract_x
_atom_site_fract_y
_atom_site_fract_z
_atom_site_U_iso_or_equiv
_atom_site_adp_type
_atom_site_occupancy
_atom_site_site_symmetry_order
_atom_site_calc_flag
_atom_site_refinement_flags_posn
_atom_site_refinement_flags_adp
_atom_site_refinement_flags_occupancy
_atom_site_disorder_assembly
_atom_site_disorder_group
S1 S 0.06299(8) 0.74655(6) 0.80888(4) 0.0482(3) Uani 1 1 d . . . . .
O1 O 0.2789(4) 0.6063(3) 0.96537(16) 0.0769(8) Uani 1 1 d . . . . .
H1 H 0.2037 0.6134 0.9315 0.115 Uiso 1 1 calc GR . . . .
O2 O -0.0654(3) 0.8313(2) 0.82530(17) 0.0686(7) Uani 1 1 d . . . . .
O3 O 0.0395(3) 0.6290(2) 0.83661(16) 0.0660(6) Uani 1 1 d . . . . .
N1 N 0.2333(3) 0.79629(19) 0.85073(14) 0.0434(5) Uani 1 1 d . . . . .
C1 C 0.2545(4) 0.9254(2) 0.85254(19) 0.0545(7) Uani 1 1 d . . . . .
H1A H 0.1738 0.9614 0.8890 0.065 Uiso 1 1 calc R . . . .
H1B H 0.2410 0.9588 0.7990 0.065 Uiso 1 1 calc R . . . .
C2 C 0.4337(5) 0.9401(3) 0.8828(2) 0.0673(9) Uani 1 1 d . . . . .
H2A H 0.4833 1.0119 0.8626 0.081 Uiso 1 1 calc R . . . .
H2B H 0.4371 0.9408 0.9414 0.081 Uiso 1 1 calc R . . . .
C3 C 0.5238(4) 0.8358(3) 0.8497(2) 0.0636(9) Uani 1 1 d . . . . .
H3A H 0.6275 0.8211 0.8795 0.076 Uiso 1 1 calc R . . . .
H3B H 0.5517 0.8472 0.7931 0.076 Uiso 1 1 calc R . . . .
C4 C 0.3994(3) 0.7344(3) 0.85990(15) 0.0453(6) Uani 1 1 d . . . . .
C5 C 0.4360(4) 0.6314(3) 0.80319(17) 0.0574(7) Uani 1 1 d . . . . .
H5A H 0.3390 0.5798 0.7993 0.069 Uiso 1 1 calc R . . . .
H5B H 0.4661 0.6585 0.7495 0.069 Uiso 1 1 calc R . . . .
C6 C 0.5851(4) 0.5706(4) 0.8438(2) 0.0684(9) Uani 1 1 d . . . . .
H6A H 0.6913 0.5979 0.8212 0.082 Uiso 1 1 calc R . . . .
H6B H 0.5778 0.4868 0.8363 0.082 Uiso 1 1 calc R . . . .
C7 C 0.5743(5) 0.6012(4) 0.9335(2) 0.0707(9) Uani 1 1 d . . . . .
H7A H 0.5632 0.5309 0.9658 0.085 Uiso 1 1 calc R . . . .
H7B H 0.6753 0.6426 0.9506 0.085 Uiso 1 1 calc R . . . .
C8 C 0.4194(4) 0.6779(3) 0.94358(17) 0.0557(7) Uani 1 1 d . . . . .
H8 H 0.4395 0.7376 0.9849 0.067 Uiso 1 1 calc R . . . .
C9 C 0.0895(3) 0.7410(2) 0.70295(17) 0.0474(6) Uani 1 1 d . . . . .
C10 C 0.0725(4) 0.8432(3) 0.6585(2) 0.0572(7) Uani 1 1 d . . . . .
H10 H 0.0478 0.9132 0.6844 0.069 Uiso 1 1 calc R . . . .
C11 C 0.0926(5) 0.8402(3) 0.5758(2) 0.0656(9) Uani 1 1 d . . . . .
H11 H 0.0830 0.9090 0.5463 0.079 Uiso 1 1 calc R . . . .
C12 C 0.1269(4) 0.7361(3) 0.5354(2) 0.0628(8) Uani 1 1 d . . . . .
C13 C 0.1431(4) 0.6351(3) 0.5809(2) 0.0624(8) Uani 1 1 d . . . . .
H13 H 0.1680 0.5652 0.5550 0.075 Uiso 1 1 calc R . . . .
C14 C 0.1232(4) 0.6359(3) 0.6643(2) 0.0556(7) Uani 1 1 d . . . . .
H14 H 0.1322 0.5671 0.6938 0.067 Uiso 1 1 calc R . . . .
C15 C 0.1421(6) 0.7326(5) 0.4440(2) 0.0877(12) Uani 1 1 d . . . . .
H15A H 0.0337 0.7488 0.4202 0.132 Uiso 1 1 calc GR . . . .
H15B H 0.1796 0.6565 0.4274 0.132 Uiso 1 1 calc GR . . . .
H15C H 0.2226 0.7901 0.4266 0.132 Uiso 1 1 calc GR . . . .

loop_
_atom_site_aniso_label
_atom_site_aniso_U_11
_atom_site_aniso_U_22
_atom_site_aniso_U_33
_atom_site_aniso_U_23
_atom_site_aniso_U_13
_atom_site_aniso_U_12
S1 0.0321(4) 0.0456(4) 0.0669(4) 0.0040(3) 0.0025(2) -0.0037(3)
O1 0.0729(16) 0.0875(18) 0.0702(15) 0.0305(13) 0.0095(12) 0.0034(15)
O2 0.0371(10) 0.0779(15) 0.0908(16) -0.0003(12) 0.0104(11) 0.0108(11)
O3 0.0553(13) 0.0556(12) 0.0870(15) 0.0140(11) -0.0016(11) -0.0204(11)
N1 0.0367(11) 0.0402(11) 0.0532(11) -0.0025(9) 0.0032(9) 0.0000(9)
C1 0.0639(19) 0.0424(14) 0.0570(15) 0.0019(12) 0.0060(14) -0.0019(13)
C2 0.068(2) 0.0609(18) 0.0725(19) -0.0039(14) -0.0035(17) -0.0257(17)
C3 0.0397(15) 0.083(2) 0.0679(18) -0.0009(16) 0.0052(13) -0.0158(15)
C4 0.0359(12) 0.0571(15) 0.0429(11) -0.0064(11) 0.0030(9) 0.0014(11)
C5 0.0517(16) 0.0710(18) 0.0494(14) -0.0137(13) -0.0018(13) 0.0132(14)
C6 0.0531(19) 0.081(2) 0.071(2) -0.0150(17) -0.0041(16) 0.0238(17)
C7 0.062(2) 0.087(2) 0.0634(18) 0.0006(16) -0.0143(16) 0.0190(19)
C8 0.0567(17) 0.0669(18) 0.0433(13) -0.0026(12) -0.0022(12) 0.0054(15)
C9 0.0377(12) 0.0400(12) 0.0647(15) -0.0013(11) -0.0121(10) -0.0040(11)
C10 0.0595(18) 0.0405(14) 0.0716(18) -0.0024(12) -0.0125(15) 0.0015(13)
C11 0.073(2) 0.0505(16) 0.0730(19) 0.0088(14) -0.0103(18) -0.0033(15)
C12 0.0524(17) 0.069(2) 0.0671(18) -0.0050(16) -0.0108(13) 0.0014(16)
C13 0.0558(18) 0.0551(16) 0.076(2) -0.0154(15) -0.0173(15) 0.0098(15)
C14 0.0533(16) 0.0390(13) 0.0746(18) -0.0021(12) -0.0182(13) 0.0007(12)
C15 0.091(3) 0.103(3) 0.069(2) -0.005(2) -0.002(2) 0.009(3)

loop_
_atom_type_symbol
_atom_type_description
_atom_type_scat_dispersion_real
_atom_type_scat_dispersion_imag
_atom_type_scat_source
C C 0.0181 0.0091 'International Tables Vol C Tables 4.2.6.8 and 6.1.1.4'
H H 0.0000 0.0000 'International Tables Vol C Tables 4.2.6.8 and 6.1.1.4'
N N 0.0311 0.0180 'International Tables Vol C Tables 4.2.6.8 and 6.1.1.4'
O O 0.0492 0.0322 'International Tables Vol C Tables 4.2.6.8 and 6.1.1.4'
S S 0.3331 0.5567 'International Tables Vol C Tables 4.2.6.8 and 6.1.1.4'

loop_
_geom_angle_atom_site_label_1
_geom_angle_atom_site_label_2
_geom_angle_atom_site_label_3
_geom_angle
_geom_angle_site_symmetry_1
_geom_angle_site_symmetry_3
O2 S1 O3 118.98(15) . .
O2 S1 N1 105.63(14) . .
O2 S1 C9 107.27(15) . .
O3 S1 N1 107.55(13) . .
O3 S1 C9 107.40(14) . .
N1 S1 C9 109.82(12) . .
C8 O1 H1 109.5 . .
C1 N1 S1 116.9(2) . .
C1 N1 C4 111.7(2) . .
C4 N1 S1 127.21(18) . .
N1 C1 H1A 111.2 . .
N1 C1 H1B 111.2 . .
N1 C1 C2 102.9(3) . .
H1A C1 H1B 109.1 . .
C2 C1 H1A 111.2 . .
C2 C1 H1B 111.2 . .
C1 C2 H2A 111.0 . .
C1 C2 H2B 111.0 . .
H2A C2 H2B 109.0 . .
C3 C2 C1 103.6(3) . .
C3 C2 H2A 111.0 . .
C3 C2 H2B 111.0 . .
C2 C3 H3A 110.7 . .
C2 C3 H3B 110.7 . .
C2 C3 C4 105.1(2) . .
H3A C3 H3B 108.8 . .
C4 C3 H3A 110.7 . .
C4 C3 H3B 110.7 . .
N1 C4 C3 101.1(2) . .
N1 C4 C5 117.8(2) . .
N1 C4 C8 112.4(2) . .
C3 C4 C5 113.3(3) . .
C3 C4 C8 110.7(2) . .
C5 C4 C8 102.0(2) . .
C4 C5 H5A 111.1 . .
C4 C5 H5B 111.1 . .
H5A C5 H5B 109.1 . .
C6 C5 C4 103.1(2) . .
C6 C5 H5A 111.1 . .
C6 C5 H5B 111.1 . .
C5 C6 H6A 110.5 . .
C5 C6 H6B 110.5 . .
C5 C6 C7 106.3(3) . .
H6A C6 H6B 108.7 . .
C7 C6 H6A 110.5 . .
C7 C6 H6B 110.5 . .
C6 C7 H7A 110.4 . .
C6 C7 H7B 110.4 . .
H7A C7 H7B 108.6 . .
C8 C7 C6 106.6(3) . .
C8 C7 H7A 110.4 . .
C8 C7 H7B 110.4 . .
O1 C8 C4 113.0(3) . .
O1 C8 C7 108.8(3) . .
O1 C8 H8 110.6 . .
C4 C8 H8 110.6 . .
C7 C8 C4 103.2(3) . .
C7 C8 H8 110.6 . .
C10 C9 S1 118.9(2) . .
C10 C9 C14 120.3(3) . .
C14 C9 S1 120.7(2) . .
C9 C10 H10 120.2 . .
C11 C10 C9 119.6(3) . .
C11 C10 H10 120.2 . .
C10 C11 H11 119.3 . .
C10 C11 C12 121.3(3) . .
C12 C11 H11 119.3 . .
C11 C12 C15 121.0(3) . .
C13 C12 C11 118.1(3) . .
C13 C12 C15 120.8(4) . .
C12 C13 H13 119.2 . .
C12 C13 C14 121.6(3) . .
C14 C13 H13 119.2 . .
C9 C14 H14 120.5 . .
C13 C14 C9 119.0(3) . .
C13 C14 H14 120.5 . .
C12 C15 H15A 109.5 . .
C12 C15 H15B 109.5 . .
C12 C15 H15C 109.5 . .
H15A C15 H15B 109.5 . .
H15A C15 H15C 109.5 . .
H15B C15 H15C 109.5 . .

loop_
_geom_bond_atom_site_label_1
_geom_bond_atom_site_label_2
_geom_bond_distance
_geom_bond_site_symmetry_2
S1 O2 1.429(2) .
S1 O3 1.434(2) .
S1 N1 1.616(2) .
S1 C9 1.766(3) .
O1 H1 0.8200 .
O1 C8 1.426(4) .
N1 C1 1.488(3) .
N1 C4 1.498(3) .
C1 H1A 0.9700 .
C1 H1B 0.9700 .
C1 C2 1.510(5) .
C2 H2A 0.9700 .
C2 H2B 0.9700 .
C2 C3 1.495(5) .
C3 H3A 0.9700 .
C3 H3B 0.9700 .
C3 C4 1.531(4) .
C4 C5 1.535(4) .
C4 C8 1.536(4) .
C5 H5A 0.9700 .
C5 H5B 0.9700 .
C5 C6 1.524(4) .
C6 H6A 0.9700 .
C6 H6B 0.9700 .
C6 C7 1.527(5) .
C7 H7A 0.9700 .
C7 H7B 0.9700 .
C7 C8 1.515(5) .
C8 H8 0.9800 .
C9 C10 1.389(4) .
C9 C14 1.389(4) .
C10 H10 0.9300 .
C10 C11 1.377(5) .
C11 H11 0.9300 .
C11 C12 1.393(5) .
C12 C13 1.385(5) .
C12 C15 1.517(5) .
C13 H13 0.9300 .
C13 C14 1.388(5) .
C14 H14 0.9300 .
C15 H15A 0.9600 .
C15 H15B 0.9600 .
C15 H15C 0.9600 .

loop_
_geom_torsion_atom_site_label_1
_geom_torsion_atom_site_label_2
_geom_torsion_atom_site_label_3
_geom_torsion_atom_site_label_4
_geom_torsion
_geom_torsion_site_symmetry_1
_geom_torsion_site_symmetry_2
_geom_torsion_site_symmetry_3
_geom_torsion_site_symmetry_4
S1 N1 C1 C2 -171.6(2) . . . .
S1 N1 C4 C3 144.8(2) . . . .
S1 N1 C4 C5 20.9(4) . . . .
S1 N1 C4 C8 -97.2(3) . . . .
S1 C9 C10 C11 -179.9(3) . . . .
S1 C9 C14 C13 180.0(2) . . . .
O2 S1 N1 C1 -33.0(3) . . . .
O2 S1 N1 C4 172.1(2) . . . .
O2 S1 C9 C10 35.1(3) . . . .
O2 S1 C9 C14 -143.5(2) . . . .
O3 S1 N1 C1 -161.0(2) . . . .
O3 S1 N1 C4 44.1(3) . . . .
O3 S1 C9 C10 164.1(2) . . . .
O3 S1 C9 C14 -14.5(3) . . . .
N1 S1 C9 C10 -79.2(3) . . . .
N1 S1 C9 C14 102.2(2) . . . .
N1 C1 C2 C3 32.4(3) . . . .
N1 C4 C5 C6 -164.7(3) . . . .
N1 C4 C8 O1 51.4(3) . . . .
N1 C4 C8 C7 168.7(3) . . . .
C1 N1 C4 C3 -11.2(3) . . . .
C1 N1 C4 C5 -135.1(3) . . . .
C1 N1 C4 C8 106.8(3) . . . .
C1 C2 C3 C4 -40.7(3) . . . .
C2 C3 C4 N1 31.5(3) . . . .
C2 C3 C4 C5 158.5(3) . . . .
C2 C3 C4 C8 -87.7(3) . . . .
C3 C4 C5 C6 77.7(3) . . . .
C3 C4 C8 O1 163.5(3) . . . .
C3 C4 C8 C7 -79.2(3) . . . .
C4 N1 C1 C2 -12.9(3) . . . .
C4 C5 C6 C7 25.3(4) . . . .
C5 C4 C8 O1 -75.7(3) . . . .
C5 C4 C8 C7 41.6(3) . . . .
C5 C6 C7 C8 0.5(4) . . . .
C6 C7 C8 O1 94.1(4) . . . .
C6 C7 C8 C4 -26.1(4) . . . .
C8 C4 C5 C6 -41.2(3) . . . .
C9 S1 N1 C1 82.4(2) . . . .
C9 S1 N1 C4 -72.5(2) . . . .
C9 C10 C11 C12 1.1(6) . . . .
C10 C9 C14 C13 1.4(5) . . . .
C10 C11 C12 C13 -1.0(5) . . . .
C10 C11 C12 C15 177.6(4) . . . .
C11 C12 C13 C14 1.1(5) . . . .
C12 C13 C14 C9 -1.3(5) . . . .
C14 C9 C10 C11 -1.2(5) . . . .
C15 C12 C13 C14 -177.5(3) . . . .
